data_2022509
loop_
_publ_author_name
'Zhao, Dan'
'An, Yanyan'
'Guo, Tingting'
'Yan, Juanzhi'
'Song, Danmei'

_publ_section_title
;
 A three-dimensional manganese(II) coordination polymer with two
 functional properties: magnetism and photochemical detection
;
_journal_coeditor_code EF3023
_journal_issue 12
_journal_name_full 'Acta Crystallographica Section C'
_journal_page_first 782
_journal_page_last 789
_journal_paper_doi 10.1107/S2053229621011797
_journal_volume 77
_journal_year 2021
_chemical_formula_iupac '[Mn (C11 H7 N6 O2) Cl (H2 O1)], H2 O1'
_chemical_formula_moiety 'C11 H9 Cl Mn N6 O3, H2 O1'
_chemical_formula_sum 'C11 H11 Cl Mn N6 O4'
_chemical_formula_weight 381.65
_chemical_name_systematic
'Poly[aqua[\m~3~-2,5-bis(1<i>H</i>-1,2,4-triazol-1-yl)benzoato-\k^3^<i>N</i>^4^:<i>N</i>^4'^:<i>O</i>]chloridomanganese(II)] monohydrate]'
_space_group_crystal_system monoclinic
_space_group_IT_number 14
_space_group_name_Hall '-P 2ybc'
_space_group_name_H-M_alt 'P 1 21/c 1'
_atom_sites_solution_hydrogens mixed
_audit_creation_method SHELXL-2018/3
_cell_angle_alpha 90
_cell_angle_beta 92.816(4)
_cell_angle_gamma 90
_cell_formula_units_Z 4
_cell_length_a 11.0241(14)
_cell_length_b 18.827(3)
_cell_length_c 6.8810(11)
_cell_measurement_reflns_used 6145
_cell_measurement_temperature 296(2)
_cell_measurement_theta_max 26.51
_cell_measurement_theta_min 2.85
_cell_volume 1426.4(4)
_computing_cell_refinement
;
SAINT (Bruker, 2012)
;
_computing_data_collection
;
APEX2 (Bruker, 2012)
;
_computing_data_reduction
;
SAINT (Bruker, 2012)
;
_computing_structure_refinement
;
SHELXL2018 (Sheldrick, 2015b)
;
_computing_structure_solution
;
SHELXT2014 (Sheldrick, 2015a)
;
_diffrn_ambient_temperature 296(2)
_diffrn_measured_fraction_theta_full 0.998
_diffrn_measured_fraction_theta_max 0.995
_diffrn_measurement_device_type 'Bruker APEXII CCD'
_diffrn_measurement_method '\w scans'
_diffrn_radiation_type MoK\a
_diffrn_radiation_wavelength 0.71073
_diffrn_reflns_av_R_equivalents 0.0665
_diffrn_reflns_av_unetI/netI 0.0684
_diffrn_reflns_limit_h_max 13
_diffrn_reflns_limit_h_min -13
_diffrn_reflns_limit_k_max 23
_diffrn_reflns_limit_k_min -23
_diffrn_reflns_limit_l_max 8
_diffrn_reflns_limit_l_min -8
_diffrn_reflns_number 17646
_diffrn_reflns_theta_full 25.242
_diffrn_reflns_theta_max 26.683
_diffrn_reflns_theta_min 2.847
_exptl_absorpt_coefficient_mu 1.144
_exptl_absorpt_correction_T_max 0.7454
_exptl_absorpt_correction_T_min 0.6854
_exptl_absorpt_correction_type multi-scan
_exptl_absorpt_process_details
;
(<i>SADABS</i>; Bruker, 2001)
;
_exptl_crystal_colour colorless
_exptl_crystal_density_diffrn 1.777
_exptl_crystal_description block
_exptl_crystal_F_000 772
_exptl_crystal_size_max 0.350
_exptl_crystal_size_mid 0.330
_exptl_crystal_size_min 0.320
_refine_diff_density_max 0.438
_refine_diff_density_min -0.434
_refine_ls_extinction_method none
_refine_ls_goodness_of_fit_ref 1.024
_refine_ls_hydrogen_treatment constr
_refine_ls_matrix_type full
_refine_ls_number_parameters 208
_refine_ls_number_reflns 3004
_refine_ls_number_restraints 6
_refine_ls_restrained_S_all 1.023
_refine_ls_R_factor_all 0.0936
_refine_ls_R_factor_gt 0.0484
_refine_ls_shift/su_max 0.000
_refine_ls_shift/su_mean 0.000
_refine_ls_structure_factor_coef Fsqd
_refine_ls_weighting_details 'w=1/[\s^2^(Fo^2^)+(0.0296P)^2^+1.9530P] where P=(Fo^2^+2Fc^2^)/3'
_refine_ls_weighting_scheme calc
_refine_ls_wR_factor_gt 0.0813
_refine_ls_wR_factor_ref 0.0942
_reflns_number_gt 2057
_reflns_number_total 3004
_reflns_threshold_expression 'I > 2\s(I)'
_cod_data_source_file ef3023sup1.cif
_cod_data_source_block I
_cod_original_sg_symbol_H-M 'P 21/c'
_cod_database_code 2022509
_shelx_space_group_comment
;
The symmetry employed for this shelxl refinement is uniquely defined
by the following loop, which should always be used as a source of
symmetry information in preference to the above space-group names.
They are only intended as comments.
;
_shelx_estimated_absorpt_t_min 0.690
_shelx_estimated_absorpt_t_max 0.711

loop_
_space_group_symop_operation_xyz
'x, y, z'
'-x, y+1/2, -z+1/2'
'-x, -y, -z'
'x, -y-1/2, z-1/2'

loop_
_atom_site_type_symbol
_atom_site_label
_atom_site_fract_x
_atom_site_fract_y
_atom_site_fract_z
_atom_site_U_iso_or_equiv
_atom_site_adp_type
_atom_site_calc_flag
_atom_site_occupancy
_atom_site_disorder_assembly
_atom_site_disorder_group
Mn Mn1 0.14253(4) 0.53134(3) 0.36674(8) 0.02219(16) Uani d 1 . .
Cl Cl1 -0.03902(7) 0.44803(5) 0.30283(13) 0.0304(2) Uani d 1 . .
N N1 0.7188(2) 0.38669(14) 0.5341(4) 0.0287(7) Uani d 1 . .
N N2 0.6506(3) 0.29152(16) 0.3659(5) 0.0377(8) Uani d 1 . .
N N3 0.5590(2) 0.32306(14) 0.4608(4) 0.0222(6) Uani d 1 . .
N N4 0.1030(2) 0.19350(14) 0.3761(4) 0.0221(6) Uani d 1 . .
N N5 -0.0400(2) 0.12100(14) 0.2770(4) 0.0241(7) Uani d 1 . .
N N6 -0.0010(2) 0.22245(15) 0.4403(5) 0.0337(8) Uani d 1 . .
O O1 0.2515(2) 0.44655(12) 0.4801(3) 0.0278(6) Uani d 1 . .
O O2 0.4120(2) 0.44183(13) 0.2949(4) 0.0425(7) Uani d 1 . .
O O3 0.2076(2) 0.51490(16) 0.0768(4) 0.0569(9) Uani d 1 . .
H H3A 0.275665 0.507914 0.037664 0.085 Uiso d 1 . .
H H3B 0.164403 0.527945 -0.016820 0.085 Uiso d 1 . .
O O4 0.6080(3) 0.51358(18) 0.1664(4) 0.0669(10) Uani d 1 . .
H H4A 0.556576 0.482439 0.175947 0.100 Uiso d 1 . .
H H4B 0.648887 0.514243 0.269332 0.100 Uiso d 1 . .
C C1 0.7433(3) 0.33200(19) 0.4147(6) 0.0397(10) Uani d 1 . .
H H1 0.820468 0.323835 0.370685 0.048 Uiso calc 1 . .
C C2 0.6019(3) 0.37902(17) 0.5602(5) 0.0250(8) Uani d 1 . .
H H2 0.556169 0.408416 0.636835 0.030 Uiso calc 1 . .
C C3 0.4399(3) 0.29276(17) 0.4447(5) 0.0202(7) Uani d 1 . .
C C4 0.3365(3) 0.33452(16) 0.4213(5) 0.0191(7) Uani d 1 . .
C C5 0.2242(3) 0.30049(17) 0.4023(5) 0.0201(7) Uani d 1 . .
H H5 0.153326 0.327203 0.388040 0.024 Uiso calc 1 . .
C C6 0.2179(3) 0.22760(17) 0.4045(5) 0.0200(7) Uani d 1 . .
C C7 0.3211(3) 0.18645(17) 0.4314(5) 0.0238(8) Uani d 1 . .
H H7 0.315399 0.137182 0.434979 0.029 Uiso calc 1 . .
C C8 0.4325(3) 0.21940(17) 0.4530(5) 0.0236(8) Uani d 1 . .
H H8 0.502688 0.192420 0.473186 0.028 Uiso calc 1 . .
C C9 0.3357(3) 0.41449(18) 0.3958(5) 0.0235(8) Uani d 1 . .
C C10 0.0777(3) 0.13384(17) 0.2793(5) 0.0232(8) Uani d 1 . .
H H10 0.134601 0.105279 0.221651 0.028 Uiso calc 1 . .
C C11 -0.0833(3) 0.17696(19) 0.3772(6) 0.0327(9) Uani d 1 . .
H H11 -0.165287 0.182470 0.399297 0.039 Uiso calc 1 . .

loop_
_atom_site_aniso_label
_atom_site_aniso_U_11
_atom_site_aniso_U_22
_atom_site_aniso_U_33
_atom_site_aniso_U_12
_atom_site_aniso_U_13
_atom_site_aniso_U_23
Mn1 0.0171(3) 0.0176(3) 0.0314(3) 0.0013(2) -0.0033(2) 0.0028(2)
Cl1 0.0279(5) 0.0308(5) 0.0323(5) -0.0078(4) -0.0009(4) -0.0019(4)
N1 0.0176(15) 0.0216(16) 0.046(2) -0.0010(12) -0.0022(13) -0.0047(15)
N2 0.0224(15) 0.0307(17) 0.061(2) -0.0034(14) 0.0133(15) -0.0156(17)
N3 0.0148(14) 0.0210(15) 0.0306(17) 0.0006(12) 0.0000(12) -0.0039(13)
N4 0.0187(14) 0.0192(15) 0.0283(17) -0.0030(12) 0.0020(12) -0.0058(13)
N5 0.0175(14) 0.0206(16) 0.0341(18) -0.0027(12) 0.0008(12) -0.0059(13)
N6 0.0217(15) 0.0296(17) 0.051(2) -0.0037(13) 0.0095(14) -0.0146(15)
O1 0.0268(13) 0.0210(13) 0.0357(15) 0.0069(10) 0.0015(11) -0.0002(11)
O2 0.0278(13) 0.0366(16) 0.064(2) -0.0022(12) 0.0118(13) 0.0192(14)
O3 0.0419(16) 0.097(3) 0.0317(17) 0.0306(16) -0.0004(13) 0.0035(16)
O4 0.0548(19) 0.088(3) 0.058(2) -0.0243(18) 0.0078(16) 0.0058(19)
C1 0.0186(19) 0.030(2) 0.071(3) -0.0011(16) 0.0105(18) -0.011(2)
C2 0.0203(17) 0.0213(19) 0.033(2) 0.0029(15) -0.0039(15) -0.0049(16)
C3 0.0170(16) 0.0236(19) 0.0195(19) -0.0027(14) -0.0023(14) -0.0011(15)
C4 0.0222(17) 0.0191(17) 0.0159(18) -0.0011(14) -0.0009(14) -0.0009(14)
C5 0.0182(16) 0.0195(18) 0.0227(19) 0.0004(13) 0.0015(14) -0.0026(15)
C6 0.0185(16) 0.0224(19) 0.0191(18) -0.0044(14) -0.0003(14) -0.0030(15)
C7 0.0265(18) 0.0156(17) 0.029(2) -0.0019(15) -0.0037(15) -0.0031(15)
C8 0.0217(17) 0.0215(19) 0.027(2) 0.0037(14) -0.0038(15) -0.0028(16)
C9 0.0186(17) 0.0239(19) 0.027(2) -0.0015(15) -0.0071(15) 0.0042(16)
C10 0.0221(18) 0.0205(19) 0.027(2) 0.0000(14) 0.0025(15) -0.0055(16)
C11 0.0201(18) 0.030(2) 0.049(3) -0.0021(16) 0.0081(17) -0.0112(19)

loop_
_atom_type_symbol
_atom_type_description
_atom_type_scat_dispersion_real
_atom_type_scat_dispersion_imag
_atom_type_scat_source
C C 0.0033 0.0016 'International Tables Vol C Tables 4.2.6.8 and 6.1.1.4'
H H 0.0000 0.0000 'International Tables Vol C Tables 4.2.6.8 and 6.1.1.4'
N N 0.0061 0.0033 'International Tables Vol C Tables 4.2.6.8 and 6.1.1.4'
O O 0.0106 0.0060 'International Tables Vol C Tables 4.2.6.8 and 6.1.1.4'
Mn Mn 0.3368 0.7283 'International Tables Vol C Tables 4.2.6.8 and 6.1.1.4'
Cl Cl 0.1484 0.1585 'International Tables Vol C Tables 4.2.6.8 and 6.1.1.4'

loop_
_geom_angle_atom_site_label_1
_geom_angle_atom_site_label_2
_geom_angle_atom_site_label_3
_geom_angle_site_symmetry_1
_geom_angle_site_symmetry_3
_geom_angle
_geom_angle_publ_flag
O1 Mn1 O3 . . 91.36(10) yes
O1 Mn1 N5 . 2 174.33(10) yes
O3 Mn1 N5 . 2 83.33(10) yes
O1 Mn1 N1 . 3_666 92.31(9) yes
O3 Mn1 N1 . 3_666 97.21(11) yes
N5 Mn1 N1 2 3_666 86.41(10) yes
O1 Mn1 Cl1 . . 91.50(7) yes
O3 Mn1 Cl1 . . 92.61(8) yes
N5 Mn1 Cl1 2 . 90.73(7) yes
N1 Mn1 Cl1 3_666 . 169.37(8) yes
O1 Mn1 Cl1 . 3_566 93.18(7) yes
O3 Mn1 Cl1 . 3_566 173.44(7) yes
N5 Mn1 Cl1 2 3_566 92.28(8) yes
N1 Mn1 Cl1 3_666 3_566 87.35(8) yes
Cl1 Mn1 Cl1 . 3_566 82.53(3) yes
Mn1 Cl1 Mn1 . 3_566 97.46(3) yes
C2 N1 C1 . . 103.0(3) ?
C2 N1 Mn1 . 3_666 133.4(2) ?
C1 N1 Mn1 . 3_666 123.5(2) ?
C1 N2 N3 . . 102.2(3) ?
C2 N3 N2 . . 109.7(3) ?
C2 N3 C3 . . 131.1(3) ?
N2 N3 C3 . . 119.1(3) ?
C10 N4 N6 . . 109.9(2) ?
C10 N4 C6 . . 127.8(3) ?
N6 N4 C6 . . 122.1(3) ?
C10 N5 C11 . . 102.8(3) ?
C10 N5 Mn1 . 2_545 128.3(2) ?
C11 N5 Mn1 . 2_545 128.9(2) ?
C11 N6 N4 . . 102.2(3) ?
C9 O1 Mn1 . . 127.0(2) ?
Mn1 O3 H3A . . 132.2 ?
Mn1 O3 H3B . . 118.2 ?
H3A O3 H3B . . 107.2 ?
H4A O4 H4B . . 107.1 ?
N2 C1 N1 . . 115.1(3) ?
N2 C1 H1 . . 122.5 ?
N1 C1 H1 . . 122.5 ?
N1 C2 N3 . . 110.0(3) ?
N1 C2 H2 . . 125.0 ?
N3 C2 H2 . . 125.0 ?
C8 C3 C4 . . 121.4(3) ?
C8 C3 N3 . . 116.7(3) ?
C4 C3 N3 . . 121.9(3) ?
C3 C4 C5 . . 118.1(3) ?
C3 C4 C9 . . 125.2(3) ?
C5 C4 C9 . . 116.4(3) ?
C6 C5 C4 . . 120.2(3) ?
C6 C5 H5 . . 119.9 ?
C4 C5 H5 . . 119.9 ?
C5 C6 C7 . . 121.3(3) ?
C5 C6 N4 . . 119.6(3) ?
C7 C6 N4 . . 119.1(3) ?
C8 C7 C6 . . 119.1(3) ?
C8 C7 H7 . . 120.5 ?
C6 C7 H7 . . 120.5 ?
C7 C8 C3 . . 119.9(3) ?
C7 C8 H8 . . 120.1 ?
C3 C8 H8 . . 120.1 ?
O2 C9 O1 . . 126.4(3) ?
O2 C9 C4 . . 118.7(3) ?
O1 C9 C4 . . 114.8(3) ?
N5 C10 N4 . . 110.1(3) ?
N5 C10 H10 . . 125.0 ?
N4 C10 H10 . . 125.0 ?
N6 C11 N5 . . 115.0(3) ?
N6 C11 H11 . . 122.5 ?
N5 C11 H11 . . 122.5 ?

loop_
_geom_bond_atom_site_label_1
_geom_bond_atom_site_label_2
_geom_bond_site_symmetry_2
_geom_bond_distance
_geom_bond_publ_flag
Mn1 O1 . 2.123(2) yes
Mn1 O3 . 2.175(3) yes
Mn1 N5 2 2.235(3) yes
Mn1 N1 3_666 2.254(3) yes
Mn1 Cl1 . 2.5637(10) yes
Mn1 Cl1 3_566 2.6225(11) yes
N1 C2 . 1.318(4) ?
N1 C1 . 1.353(4) ?
N2 C1 . 1.306(4) ?
N2 N3 . 1.365(4) ?
N3 C2 . 1.330(4) ?
N3 C3 . 1.431(4) ?
N4 C10 . 1.329(4) ?
N4 N6 . 1.363(4) ?
N4 C6 . 1.425(4) ?
N5 C10 . 1.319(4) ?
N5 C11 . 1.358(4) ?
N6 C11 . 1.306(4) ?
O1 C9 . 1.271(4) ?
O2 C9 . 1.230(4) ?
O3 H3A . 0.8198 ?
O3 H3B . 0.8197 ?
O4 H4A . 0.8205 ?
O4 H4B . 0.8205 ?
C1 H1 . 0.9300 ?
C2 H2 . 0.9300 ?
C3 C8 . 1.385(5) ?
C3 C4 . 1.387(4) ?
C4 C5 . 1.395(4) ?
C4 C9 . 1.516(4) ?
C5 C6 . 1.374(4) ?
C5 H5 . 0.9300 ?
C6 C7 . 1.381(4) ?
C7 C8 . 1.378(4) ?
C7 H7 . 0.9300 ?
C8 H8 . 0.9300 ?
C10 H10 . 0.9300 ?
C11 H11 . 0.9300 ?

loop_
_geom_hbond_atom_site_label_D
_geom_hbond_atom_site_label_H
_geom_hbond_atom_site_label_A
_geom_hbond_site_symmetry_A
_geom_hbond_distance_DH
_geom_hbond_distance_HA
_geom_hbond_distance_DA
_geom_hbond_angle_DHA
_geom_hbond_publ_flag
O3 H3A O2 . 0.82 2.58 2.982(4) 111.3 yes
O3 H3B Cl1 3_565 0.82 2.39 3.208(3) 173.3 yes
O3 H3B N5 2 0.82 2.81 2.932(4) 90.4 yes
O4 H4A O2 . 0.82 1.98 2.732(4) 151.9 yes
O4 H4B O1 3_666 0.82 2.13 2.917(4) 160.6 yes
C1 H1 Cl1 1_655 0.93 2.86 3.362(4) 115.5 yes
C7 H7 O4 2_645 0.93 2.58 3.422(5) 150.2 yes
C10 H10 O1 4_565 0.93 2.36 3.255(4) 160.3 yes

loop_
_geom_torsion_atom_site_label_1
_geom_torsion_atom_site_label_2
_geom_torsion_atom_site_label_3
_geom_torsion_atom_site_label_4
_geom_torsion_site_symmetry_1
_geom_torsion_site_symmetry_2
_geom_torsion_site_symmetry_3
_geom_torsion_site_symmetry_4
_geom_torsion
_geom_torsion_publ_flag
C1 N2 N3 C2 . . . . -0.6(4) ?
C1 N2 N3 C3 . . . . -179.2(3) ?
C10 N4 N6 C11 . . . . 0.3(4) ?
C6 N4 N6 C11 . . . . 177.0(3) ?
N3 N2 C1 N1 . . . . 0.4(4) ?
C2 N1 C1 N2 . . . . 0.0(5) ?
Mn1 N1 C1 N2 3_666 . . . -177.1(3) ?
C1 N1 C2 N3 . . . . -0.3(4) ?
Mn1 N1 C2 N3 3_666 . . . 176.4(2) ?
N2 N3 C2 N1 . . . . 0.6(4) ?
C3 N3 C2 N1 . . . . 179.0(3) ?
C2 N3 C3 C8 . . . . -137.1(4) ?
N2 N3 C3 C8 . . . . 41.2(4) ?
C2 N3 C3 C4 . . . . 43.1(5) ?
N2 N3 C3 C4 . . . . -138.6(3) ?
C8 C3 C4 C5 . . . . -1.3(5) ?
N3 C3 C4 C5 . . . . 178.6(3) ?
C8 C3 C4 C9 . . . . -175.3(3) ?
N3 C3 C4 C9 . . . . 4.6(5) ?
C3 C4 C5 C6 . . . . -0.8(5) ?
C9 C4 C5 C6 . . . . 173.7(3) ?
C4 C5 C6 C7 . . . . 2.1(5) ?
C4 C5 C6 N4 . . . . -177.2(3) ?
C10 N4 C6 C5 . . . . 142.6(3) ?
N6 N4 C6 C5 . . . . -33.5(5) ?
C10 N4 C6 C7 . . . . -36.7(5) ?
N6 N4 C6 C7 . . . . 147.3(3) ?
C5 C6 C7 C8 . . . . -1.2(5) ?
N4 C6 C7 C8 . . . . 178.1(3) ?
C6 C7 C8 C3 . . . . -0.9(5) ?
C4 C3 C8 C7 . . . . 2.2(5) ?
N3 C3 C8 C7 . . . . -177.7(3) ?
Mn1 O1 C9 O2 . . . . 40.4(5) ?
Mn1 O1 C9 C4 . . . . -137.8(2) ?
C3 C4 C9 O2 . . . . 39.2(5) ?
C5 C4 C9 O2 . . . . -134.9(3) ?
C3 C4 C9 O1 . . . . -142.5(3) ?
C5 C4 C9 O1 . . . . 43.4(4) ?
C11 N5 C10 N4 . . . . 0.4(4) ?
Mn1 N5 C10 N4 2_545 . . . 178.3(2) ?
N6 N4 C10 N5 . . . . -0.5(4) ?
C6 N4 C10 N5 . . . . -176.9(3) ?
N4 N6 C11 N5 . . . . -0.1(4) ?
C10 N5 C11 N6 . . . . -0.2(4) ?
Mn1 N5 C11 N6 2_545 . . . -178.1(2) ?

_cod_database_fobs_code 2022509
